data_4519281
loop_
_publ_author_name
'Yang, Long-Qi'
'Jiang, Xiao-Ming'
'Pei, Shao-Min'
'Chen, Wen-Fa'
'Liu, Bin-Wen'
'Guo, Guo-Cong'

_publ_section_title
;
 Optimizing the Nonlinear Optical Performance of an A-N-M-Q (A: Alkali
 Metal; N: <i>d</i><sup>10</sup> Metal; M: Main Group Metal; Q: Chalcogen)
 System.
;
_journal_issue 3
_journal_name_full 'ACS applied materials &amp; interfaces'
_journal_page_first 4352
_journal_page_last 4359
_journal_paper_doi 10.1021/acsami.1c23843
_journal_volume 14
_journal_year 2022
_chemical_formula_moiety 'Cd4 Ga3 Rb S9'
_chemical_formula_sum 'Cd4 Ga3 Rb S9'
_chemical_formula_weight 1032.77
_space_group_crystal_system orthorhombic
_space_group_IT_number 20
_space_group_name_Hall 'C 2c 2'
_space_group_name_H-M_alt 'C 2 2 21'
_audit_creation_method SHELXL-2013
_cell_angle_alpha 90
_cell_angle_beta 90
_cell_angle_gamma 90
_cell_formula_units_Z 8
_cell_length_a 18.1940(11)
_cell_length_b 18.5228(11)
_cell_length_c 9.8042(8)
_cell_measurement_reflns_used 6207
_cell_measurement_temperature 299(2)
_cell_measurement_theta_max 29.2950
_cell_measurement_theta_min 2.1740
_cell_volume 3304.1(4)
_computing_structure_refinement 'SHELXL-2013 (Sheldrick, 2013)'
_diffrn_ambient_temperature 299(2)
_diffrn_measured_fraction_theta_full 0.998
_diffrn_measured_fraction_theta_max 0.815
_diffrn_radiation_type MoK\a
_diffrn_radiation_wavelength 0.71073
_diffrn_reflns_av_R_equivalents 0.0260
_diffrn_reflns_av_unetI/netI 0.0313
_diffrn_reflns_Laue_measured_fraction_full 0.998
_diffrn_reflns_Laue_measured_fraction_max 0.815
_diffrn_reflns_limit_h_max 21
_diffrn_reflns_limit_h_min -24
_diffrn_reflns_limit_k_max 24
_diffrn_reflns_limit_k_min -24
_diffrn_reflns_limit_l_max 12
_diffrn_reflns_limit_l_min -11
_diffrn_reflns_number 8147
_diffrn_reflns_point_group_measured_fraction_full 0.998
_diffrn_reflns_point_group_measured_fraction_max 0.814
_diffrn_reflns_theta_full 25.242
_diffrn_reflns_theta_max 29.447
_diffrn_reflns_theta_min 1.569
_exptl_absorpt_coefficient_mu 13.900
_exptl_absorpt_correction_T_max 1.00000
_exptl_absorpt_correction_T_min 0.73816
_exptl_absorpt_correction_type multi-scan
_exptl_absorpt_process_details
;
CrysAlisPro 1.171.41.64a (Rigaku Oxford Diffraction, 2020)
Empirical absorption correction using spherical harmonics,
 implemented in SCALE3 ABSPACK scaling algorithm.
;
_exptl_crystal_colour colorless
_exptl_crystal_density_diffrn 4.152
_exptl_crystal_description block
_exptl_crystal_F_000 3728
_exptl_crystal_size_max 0.3
_exptl_crystal_size_mid 0.2
_exptl_crystal_size_min 0.06
_refine_diff_density_max 1.700
_refine_diff_density_min -0.999
_refine_diff_density_rms 0.237
_refine_ls_abs_structure_details
;
 Refined as an inversion twin.
;
_refine_ls_abs_structure_Flack 0.969(17)
_refine_ls_extinction_method none
_refine_ls_goodness_of_fit_ref 1.087
_refine_ls_hydrogen_treatment undef
_refine_ls_matrix_type full
_refine_ls_number_parameters 158
_refine_ls_number_reflns 3499
_refine_ls_number_restraints 0
_refine_ls_restrained_S_all 1.087
_refine_ls_R_factor_all 0.0312
_refine_ls_R_factor_gt 0.0300
_refine_ls_shift/su_max 0.000
_refine_ls_shift/su_mean 0.000
_refine_ls_structure_factor_coef Fsqd
_refine_ls_weighting_details
;
 w=1/[\s^2^(Fo^2^)+(0.0412P)^2^+38.1789P]
 where P=(Fo^2^+2Fc^2^)/3
;
_refine_ls_weighting_scheme calc
_refine_ls_wR_factor_gt 0.0763
_refine_ls_wR_factor_ref 0.0767
_reflns_Friedel_coverage 0.797
_reflns_Friedel_fraction_full 0.999
_reflns_Friedel_fraction_max 0.813
_reflns_number_gt 3390
_reflns_number_total 3499
_reflns_threshold_expression 'I > 2\s(I)'
_cod_data_source_file am1c23843_si_003.cif
_cod_data_source_block a
_cod_database_code 4519281
_shelx_space_group_comment
;
The symmetry employed for this shelxl refinement is uniquely defined
by the following loop, which should always be used as a source of
symmetry information in preference to the above space-group names.
They are only intended as comments.
;
_shelxl_version_number 2013-2

loop_
_space_group_symop_operation_xyz
'x, y, z'
'-x, -y, z+1/2'
'-x, y, -z+1/2'
'x, -y, -z'
'x+1/2, y+1/2, z'
'-x+1/2, -y+1/2, z+1/2'
'-x+1/2, y+1/2, -z+1/2'
'x+1/2, -y+1/2, -z'

loop_
_atom_site_label
_atom_site_type_symbol
_atom_site_fract_x
_atom_site_fract_y
_atom_site_fract_z
_atom_site_U_iso_or_equiv
_atom_site_adp_type
_atom_site_occupancy
_atom_site_site_symmetry_order
_atom_site_calc_flag
_atom_site_refinement_flags_posn
_atom_site_refinement_flags_adp
_atom_site_refinement_flags_occupancy
_atom_site_disorder_assembly
_atom_site_disorder_group
Cd1 Cd 0.0000 0.14230(6) 0.2500 0.0186(2) Uani 1 2 d S T P . .
Cd2 Cd 0.35878(6) 0.0000 0.0000 0.0185(2) Uani 1 2 d S T P . .
Cd3 Cd 0.34712(5) 0.18232(5) 0.21983(8) 0.02114(19) Uani 1 1 d . . . . .
Cd4 Cd 0.17904(5) 0.16031(5) 0.46426(8) 0.02040(19) Uani 1 1 d . . . . .
Cd5 Cd 0.26337(5) 0.36502(5) 0.32297(9) 0.02118(19) Uani 1 1 d . . . . .
Ga6 Ga 0.14113(6) 0.25552(6) 0.09072(11) 0.0129(2) Uani 1 1 d . . . . .
Ga7 Ga 0.17548(6) 0.04913(6) 0.15813(12) 0.0139(2) Uani 1 1 d . . . . .
Ga8 Ga 0.04367(6) 0.32724(6) 0.40592(12) 0.0136(2) Uani 1 1 d . . . . .
Rb1 Rb 0.59140(10) 0.0000 0.0000 0.0329(4) Uani 1 2 d S T P . .
Rb2 Rb 0.0000 0.91966(10) 0.2500 0.0387(5) Uani 1 2 d S T P . .
S1 S 0.22155(14) 0.15881(15) 0.0800(3) 0.0142(5) Uani 1 1 d . . . . .
S2 S 0.15194(14) 0.27834(15) 0.3220(3) 0.0136(5) Uani 1 1 d . . . . .
S3 S 0.43547(14) 0.10507(14) 0.0904(3) 0.0148(5) Uani 1 1 d . . . . .
S4 S 0.31781(15) 0.15149(15) 0.4644(3) 0.0173(5) Uani 1 1 d . . . . .
S5 S 0.22012(14) 0.48932(15) 0.2866(3) 0.0165(5) Uani 1 1 d . . . . .
S6 S 0.10465(15) 0.06738(15) 0.3426(3) 0.0150(5) Uani 1 1 d . . . . .
S7 S 0.02386(14) 0.22492(15) 0.0426(3) 0.0154(5) Uani 1 1 d . . . . .
S8 S 0.0000 0.4031(2) 0.2500 0.0195(8) Uani 1 2 d S T P . .
S9 S 0.1024(2) 0.0000 0.0000 0.0216(8) Uani 1 2 d S T P . .
S10 S 0.36571(16) 0.31388(15) 0.1963(3) 0.0189(5) Uani 1 1 d . . . . .

loop_
_atom_site_aniso_label
_atom_site_aniso_U_11
_atom_site_aniso_U_22
_atom_site_aniso_U_33
_atom_site_aniso_U_23
_atom_site_aniso_U_13
_atom_site_aniso_U_12
Cd1 0.0171(5) 0.0202(6) 0.0187(6) 0.000 -0.0001(4) 0.000
Cd2 0.0205(6) 0.0183(5) 0.0167(5) -0.0012(4) 0.000 0.000
Cd3 0.0277(4) 0.0211(4) 0.0146(4) -0.0003(3) 0.0048(3) 0.0022(3)
Cd4 0.0205(4) 0.0257(4) 0.0150(4) -0.0035(3) -0.0014(3) -0.0024(4)
Cd5 0.0253(4) 0.0190(4) 0.0193(4) -0.0022(3) 0.0020(3) 0.0017(4)
Ga6 0.0122(5) 0.0150(5) 0.0115(5) -0.0004(5) 0.0013(4) -0.0011(5)
Ga7 0.0160(6) 0.0156(5) 0.0099(5) -0.0007(4) 0.0006(4) 0.0009(5)
Ga8 0.0148(6) 0.0157(6) 0.0101(5) -0.0009(5) -0.0013(4) 0.0000(5)
Rb1 0.0294(9) 0.0215(8) 0.0476(11) 0.0035(8) 0.000 0.000
Rb2 0.0210(9) 0.0264(9) 0.0686(15) 0.000 0.0037(9) 0.000
S1 0.0152(12) 0.0151(11) 0.0124(11) 0.0006(10) 0.0010(8) 0.0011(10)
S2 0.0150(12) 0.0183(12) 0.0076(11) -0.0008(10) -0.0002(9) 0.0006(10)
S3 0.0166(13) 0.0152(12) 0.0126(12) 0.0016(11) 0.0001(9) 0.0003(10)
S4 0.0177(13) 0.0203(13) 0.0140(12) 0.0012(11) -0.0005(9) 0.0026(11)
S5 0.0170(12) 0.0187(13) 0.0140(12) -0.0009(10) 0.0005(9) -0.0018(11)
S6 0.0157(13) 0.0187(13) 0.0108(12) -0.0015(10) 0.0010(9) 0.0002(10)
S7 0.0160(13) 0.0168(12) 0.0134(12) 0.0012(10) -0.0005(9) 0.0006(10)
S8 0.028(2) 0.0144(17) 0.0163(19) 0.000 -0.0080(14) 0.000
S9 0.0177(19) 0.030(2) 0.0170(19) -0.0106(17) 0.000 0.000
S10 0.0230(14) 0.0184(13) 0.0152(13) 0.0000(11) -0.0016(9) -0.0007(11)

loop_
_atom_type_symbol
_atom_type_description
_atom_type_scat_dispersion_real
_atom_type_scat_dispersion_imag
_atom_type_scat_source
Cd Cd -0.8075 1.2024 'International Tables Vol C Tables 4.2.6.8 and 6.1.1.4'
Ga Ga 0.2307 1.6083 'International Tables Vol C Tables 4.2.6.8 and 6.1.1.4'
Rb Rb -0.9393 2.9676 'International Tables Vol C Tables 4.2.6.8 and 6.1.1.4'
S S 0.1246 0.1234 'International Tables Vol C Tables 4.2.6.8 and 6.1.1.4'

loop_
_geom_angle_atom_site_label_1
_geom_angle_atom_site_label_2
_geom_angle_atom_site_label_3
_geom_angle
_geom_angle_site_symmetry_1
_geom_angle_site_symmetry_3
_geom_angle_publ_flag
S6 Cd1 S6 113.33(13) . 3 ?
S6 Cd1 S7 99.75(8) . 3 ?
S6 Cd1 S7 118.83(9) 3 3 ?
S6 Cd1 S7 118.83(9) . . ?
S6 Cd1 S7 99.75(8) 3 . ?
S7 Cd1 S7 107.29(13) 3 . ?
S6 Cd1 Rb2 56.66(7) . 1_545 ?
S6 Cd1 Rb2 56.66(7) 3 1_545 ?
S7 Cd1 Rb2 126.36(6) 3 1_545 ?
S7 Cd1 Rb2 126.35(6) . 1_545 ?
S5 Cd2 S5 111.33(13) 6_554 7_545 ?
S5 Cd2 S3 122.30(9) 6_554 . ?
S5 Cd2 S3 94.71(8) 7_545 . ?
S5 Cd2 S3 94.71(8) 6_554 4 ?
S5 Cd2 S3 122.30(9) 7_545 4 ?
S3 Cd2 S3 113.75(13) . 4 ?
S5 Cd2 Rb1 124.33(6) 6_554 . ?
S5 Cd2 Rb1 124.33(6) 7_545 . ?
S3 Cd2 Rb1 56.88(6) . . ?
S3 Cd2 Rb1 56.88(6) 4 . ?
S10 Cd3 S3 115.43(10) . . ?
S10 Cd3 S4 109.94(9) . . ?
S3 Cd3 S4 119.29(9) . . ?
S10 Cd3 S1 103.15(9) . . ?
S3 Cd3 S1 101.19(9) . . ?
S4 Cd3 S1 105.51(9) . . ?
S10 Cd4 S6 113.36(10) 6 . ?
S10 Cd4 S4 109.99(10) 6 . ?
S6 Cd4 S4 119.83(9) . . ?
S10 Cd4 S2 105.39(9) 6 . ?
S6 Cd4 S2 102.57(9) . . ?
S4 Cd4 S2 103.89(9) . . ?
S10 Cd5 S5 122.40(10) . . ?
S10 Cd5 S1 110.60(9) . 6 ?
S5 Cd5 S1 109.69(9) . 6 ?
S10 Cd5 S2 110.90(9) . . ?
S5 Cd5 S2 109.27(9) . . ?
S1 Cd5 S2 88.89(9) 6 . ?
S4 Ga6 S7 113.03(11) 6_554 . ?
S4 Ga6 S2 111.80(10) 6_554 . ?
S7 Ga6 S2 109.32(11) . . ?
S4 Ga6 S1 110.95(10) 6_554 . ?
S7 Ga6 S1 113.17(11) . . ?
S2 Ga6 S1 97.59(10) . . ?
S9 Ga7 S6 106.15(12) . . ?
S9 Ga7 S5 117.76(11) . 7_545 ?
S6 Ga7 S5 111.22(11) . 7_545 ?
S9 Ga7 S1 109.95(8) . . ?
S6 Ga7 S1 109.89(11) . . ?
S5 Ga7 S1 101.76(10) 7_545 . ?
S9 Ga7 Rb2 56.65(6) . 1_545 ?
S6 Ga7 Rb2 57.56(8) . 1_545 ?
S5 Ga7 Rb2 108.36(8) 7_545 1_545 ?
S1 Ga7 Rb2 149.85(8) . 1_545 ?
S8 Ga8 S3 105.23(11) . 6 ?
S8 Ga8 S7 118.54(10) . 3 ?
S3 Ga8 S7 111.93(11) 6 3 ?
S8 Ga8 S2 107.85(8) . . ?
S3 Ga8 S2 111.24(10) 6 . ?
S7 Ga8 S2 102.03(10) 3 . ?
S8 Ga8 Rb1 56.79(6) . 6 ?
S3 Ga8 Rb1 59.09(7) 6 6 ?
S7 Ga8 Rb1 105.63(8) 3 6 ?
S2 Ga8 Rb1 152.30(8) . 6 ?
S4 Rb1 S4 119.41(11) 3_655 2_654 ?
S4 Rb1 S8 82.74(7) 3_655 6_554 ?
S4 Rb1 S8 127.65(6) 2_654 6_554 ?
S4 Rb1 S8 127.65(6) 3_655 5_545 ?
S4 Rb1 S8 82.74(7) 2_654 5_545 ?
S8 Rb1 S8 122.61(6) 6_554 5_545 ?
S4 Rb1 S3 84.66(7) 3_655 . ?
S4 Rb1 S3 154.00(8) 2_654 . ?
S8 Rb1 S3 60.61(5) 6_554 . ?
S8 Rb1 S3 73.97(7) 5_545 . ?
S4 Rb1 S3 154.00(8) 3_655 4 ?
S4 Rb1 S3 84.65(7) 2_654 4 ?
S8 Rb1 S3 73.98(7) 6_554 4 ?
S8 Rb1 S3 60.61(5) 5_545 4 ?
S3 Rb1 S3 74.02(9) . 4 ?
S4 Rb1 S5 69.02(7) 3_655 5_545 ?
S4 Rb1 S5 73.32(7) 2_654 5_545 ?
S8 Rb1 S5 151.38(7) 6_554 5_545 ?
S8 Rb1 S5 74.70(4) 5_545 5_545 ?
S3 Rb1 S5 110.42(6) . 5_545 ?
S3 Rb1 S5 132.25(6) 4 5_545 ?
S4 Rb1 S5 73.32(7) 3_655 8 ?
S4 Rb1 S5 69.02(7) 2_654 8 ?
S8 Rb1 S5 74.70(4) 6_554 8 ?
S8 Rb1 S5 151.38(7) 5_545 8 ?
S3 Rb1 S5 132.25(6) . 8 ?
S3 Rb1 S5 110.42(6) 4 8 ?
S5 Rb1 S5 100.51(9) 5_545 8 ?
S4 Rb1 Ga8 159.76(5) 3_655 7_545 ?
S4 Rb1 Ga8 70.17(5) 2_654 7_545 ?
S8 Rb1 Ga8 105.86(6) 6_554 7_545 ?
S8 Rb1 Ga8 32.49(4) 5_545 7_545 ?
S3 Rb1 Ga8 83.91(6) . 7_545 ?
S3 Rb1 Ga8 32.64(5) 4 7_545 ?
S5 Rb1 Ga8 99.61(5) 5_545 7_545 ?
S5 Rb1 Ga8 126.32(5) 8 7_545 ?
S4 Rb1 Ga8 70.17(5) 3_655 6_554 ?
S4 Rb1 Ga8 159.76(5) 2_654 6_554 ?
S8 Rb1 Ga8 32.49(4) 6_554 6_554 ?
S8 Rb1 Ga8 105.86(6) 5_545 6_554 ?
S3 Rb1 Ga8 32.64(5) . 6_554 ?
S3 Rb1 Ga8 83.91(6) 4 6_554 ?
S5 Rb1 Ga8 126.32(5) 5_545 6_554 ?
S5 Rb1 Ga8 99.61(5) 8 6_554 ?
Ga8 Rb1 Ga8 107.15(5) 7_545 6_554 ?
S4 Rb1 Cd2 120.29(6) 3_655 . ?
S4 Rb1 Cd2 120.29(6) 2_654 . ?
S8 Rb1 Cd2 61.31(3) 6_554 . ?
S8 Rb1 Cd2 61.31(3) 5_545 . ?
S3 Rb1 Cd2 37.01(5) . . ?
S3 Rb1 Cd2 37.01(5) 4 . ?
S5 Rb1 Cd2 129.75(5) 5_545 . ?
S5 Rb1 Cd2 129.75(5) 8 . ?
Ga8 Rb1 Cd2 53.58(3) 7_545 . ?
Ga8 Rb1 Cd2 53.58(3) 6_554 . ?
S10 Rb2 S10 103.81(12) 5_455 7 ?
S10 Rb2 S9 88.18(7) 5_455 2_565 ?
S10 Rb2 S9 124.66(6) 7 2_565 ?
S10 Rb2 S9 124.66(6) 5_455 1_565 ?
S10 Rb2 S9 88.18(7) 7 1_565 ?
S9 Rb2 S9 128.40(7) 2_565 1_565 ?
S10 Rb2 S6 162.97(8) 5_455 1_565 ?
S10 Rb2 S6 91.20(7) 7 1_565 ?
S9 Rb2 S6 76.53(7) 2_565 1_565 ?
S9 Rb2 S6 62.84(5) 1_565 1_565 ?
S10 Rb2 S6 91.20(7) 5_455 3_565 ?
S10 Rb2 S6 162.97(8) 7 3_565 ?
S9 Rb2 S6 62.84(5) 2_565 3_565 ?
S9 Rb2 S6 76.53(7) 1_565 3_565 ?
S6 Rb2 S6 75.26(10) 1_565 3_565 ?
S10 Rb2 S7 62.98(7) 5_455 4_565 ?
S10 Rb2 S7 67.51(7) 7 4_565 ?
S9 Rb2 S7 151.15(7) 2_565 4_565 ?
S9 Rb2 S7 73.41(4) 1_565 4_565 ?
S6 Rb2 S7 131.88(6) 1_565 4_565 ?
S6 Rb2 S7 114.00(6) 3_565 4_565 ?
S10 Rb2 S7 67.51(7) 5_455 2_565 ?
S10 Rb2 S7 62.98(7) 7 2_565 ?
S9 Rb2 S7 73.41(4) 2_565 2_565 ?
S9 Rb2 S7 151.15(7) 1_565 2_565 ?
S6 Rb2 S7 114.00(6) 1_565 2_565 ?
S6 Rb2 S7 131.88(6) 3_565 2_565 ?
S7 Rb2 S7 94.58(9) 4_565 2_565 ?
S10 Rb2 Ga7 157.67(5) 5_455 1_565 ?
S10 Rb2 Ga7 78.34(5) 7 1_565 ?
S9 Rb2 Ga7 109.12(6) 2_565 1_565 ?
S9 Rb2 Ga7 33.11(4) 1_565 1_565 ?
S6 Rb2 Ga7 33.28(5) 1_565 1_565 ?
S6 Rb2 Ga7 84.72(6) 3_565 1_565 ?
S7 Rb2 Ga7 98.73(4) 4_565 1_565 ?
S7 Rb2 Ga7 130.01(4) 2_565 1_565 ?
S10 Rb2 Ga7 78.34(5) 5_455 3_565 ?
S10 Rb2 Ga7 157.67(5) 7 3_565 ?
S9 Rb2 Ga7 33.11(4) 2_565 3_565 ?
S9 Rb2 Ga7 109.12(6) 1_565 3_565 ?
S6 Rb2 Ga7 84.72(6) 1_565 3_565 ?
S6 Rb2 Ga7 33.28(5) 3_565 3_565 ?
S7 Rb2 Ga7 130.01(4) 4_565 3_565 ?
S7 Rb2 Ga7 98.73(4) 2_565 3_565 ?
Ga7 Rb2 Ga7 108.27(5) 1_565 3_565 ?
S10 Rb2 Cd1 128.09(6) 5_455 1_565 ?
S10 Rb2 Cd1 128.09(6) 7 1_565 ?
S9 Rb2 Cd1 64.20(3) 2_565 1_565 ?
S9 Rb2 Cd1 64.20(3) 1_565 1_565 ?
S6 Rb2 Cd1 37.63(5) 1_565 1_565 ?
S6 Rb2 Cd1 37.63(5) 3_565 1_565 ?
S7 Rb2 Cd1 132.71(4) 4_565 1_565 ?
S7 Rb2 Cd1 132.71(4) 2_565 1_565 ?
Ga7 Rb2 Cd1 54.14(3) 1_565 1_565 ?
Ga7 Rb2 Cd1 54.14(3) 3_565 1_565 ?
Ga6 S1 Ga7 115.65(11) . . ?
Ga6 S1 Cd5 104.16(10) . 6_554 ?
Ga7 S1 Cd5 102.18(10) . 6_554 ?
Ga6 S1 Cd3 112.76(11) . . ?
Ga7 S1 Cd3 106.16(10) . . ?
Cd5 S1 Cd3 115.77(10) 6_554 . ?
Ga6 S2 Ga8 110.28(11) . . ?
Ga6 S2 Cd5 100.57(10) . . ?
Ga8 S2 Cd5 114.97(11) . . ?
Ga6 S2 Cd4 112.47(11) . . ?
Ga8 S2 Cd4 107.14(10) . . ?
Cd5 S2 Cd4 111.47(10) . . ?
Ga8 S3 Cd3 101.48(11) 6_554 . ?
Ga8 S3 Cd2 103.87(11) 6_554 . ?
Cd3 S3 Cd2 105.14(10) . . ?
Ga8 S3 Rb1 88.27(8) 6_554 . ?
Cd3 S3 Rb1 162.60(11) . . ?
Cd2 S3 Rb1 86.12(8) . . ?
Ga6 S4 Cd3 106.25(11) 6 . ?
Ga6 S4 Cd4 106.40(11) 6 . ?
Cd3 S4 Cd4 101.29(10) . . ?
Ga6 S4 Rb1 115.46(10) 6 2_655 ?
Cd3 S4 Rb1 100.88(9) . 2_655 ?
Cd4 S4 Rb1 123.97(11) . 2_655 ?
Ga7 S5 Cd5 98.91(10) 7 . ?
Ga7 S5 Cd2 103.78(11) 7 6 ?
Cd5 S5 Cd2 97.69(10) . 6 ?
Ga7 S5 Rb1 133.90(11) 7 5_455 ?
Cd5 S5 Rb1 111.50(9) . 5_455 ?
Cd2 S5 Rb1 105.41(9) 6 5_455 ?
Ga7 S6 Cd4 100.24(11) . . ?
Ga7 S6 Cd1 103.05(10) . . ?
Cd4 S6 Cd1 101.65(10) . . ?
Ga7 S6 Rb2 89.16(9) . 1_545 ?
Cd4 S6 Rb2 166.31(11) . 1_545 ?
Cd1 S6 Rb2 85.71(8) . 1_545 ?
Ga6 S7 Ga8 104.51(12) . 3 ?
Ga6 S7 Cd1 98.23(10) . . ?
Ga8 S7 Cd1 102.97(10) 3 . ?
Ga6 S7 Rb2 115.22(9) . 2_564 ?
Ga8 S7 Rb2 130.96(10) 3 2_564 ?
Cd1 S7 Rb2 98.73(8) . 2_564 ?
Ga8 S8 Ga8 101.60(16) . 3 ?
Ga8 S8 Rb1 90.72(3) . 6 ?
Ga8 S8 Rb1 129.99(4) 3 6 ?
Ga8 S8 Rb1 129.99(4) . 5_455 ?
Ga8 S8 Rb1 90.72(3) 3 5_455 ?
Rb1 S8 Rb1 117.57(11) 6 5_455 ?
Ga7 S9 Ga7 107.00(17) 4 . ?
Ga7 S9 Rb2 90.24(4) 4 2_564 ?
Ga7 S9 Rb2 130.08(4) . 2_564 ?
Ga7 S9 Rb2 130.08(4) 4 1_545 ?
Ga7 S9 Rb2 90.24(4) . 1_545 ?
Rb2 S9 Rb2 113.99(11) 2_564 1_545 ?
Cd5 S10 Cd4 98.23(10) . 6_554 ?
Cd5 S10 Cd3 103.41(11) . . ?
Cd4 S10 Cd3 103.44(10) 6_554 . ?
Cd5 S10 Rb2 105.32(10) . 5_545 ?
Cd4 S10 Rb2 106.72(10) 6_554 5_545 ?
Cd3 S10 Rb2 134.29(11) . 5_545 ?

loop_
_geom_bond_atom_site_label_1
_geom_bond_atom_site_label_2
_geom_bond_distance
_geom_bond_site_symmetry_2
_geom_bond_publ_flag
Cd1 S6 2.525(3) . ?
Cd1 S6 2.525(3) 3 ?
Cd1 S7 2.582(3) 3 ?
Cd1 S7 2.582(3) . ?
Cd1 Rb2 4.124(2) 1_545 ?
Cd2 S5 2.545(3) 6_554 ?
Cd2 S5 2.545(3) 7_545 ?
Cd2 S3 2.553(3) . ?
Cd2 S3 2.553(3) 4 ?
Cd2 Rb1 4.232(2) . ?
Cd3 S10 2.471(3) . ?
Cd3 S3 2.498(3) . ?
Cd3 S4 2.522(3) . ?
Cd3 S1 2.700(3) . ?
Cd4 S10 2.463(3) 6 ?
Cd4 S6 2.493(3) . ?
Cd4 S4 2.530(3) . ?
Cd4 S2 2.640(3) . ?
Cd5 S10 2.430(3) . ?
Cd5 S5 2.459(3) . ?
Cd5 S1 2.573(3) 6 ?
Cd5 S2 2.586(3) . ?
Ga6 S4 2.249(3) 6_554 ?
Ga6 S7 2.258(3) . ?
Ga6 S2 2.315(3) . ?
Ga6 S1 2.315(3) . ?
Ga7 S9 2.236(3) . ?
Ga7 S6 2.246(3) . ?
Ga7 S5 2.265(3) 7_545 ?
Ga7 S1 2.328(3) . ?
Ga7 Rb2 4.0933(16) 1_545 ?
Ga8 S8 2.223(3) . ?
Ga8 S3 2.233(3) 6 ?
Ga8 S7 2.314(3) 3 ?
Ga8 S2 2.319(3) . ?
Ga8 Rb1 4.1388(16) 6 ?
Rb1 S4 3.275(3) 3_655 ?
Rb1 S4 3.275(3) 2_654 ?
Rb1 S8 3.463(2) 6_554 ?
Rb1 S8 3.463(2) 5_545 ?
Rb1 S3 3.553(3) . ?
Rb1 S3 3.553(3) 4 ?
Rb1 S5 3.663(3) 5_545 ?
Rb1 S5 3.663(3) 8 ?
Rb1 Ga8 4.1388(16) 7_545 ?
Rb1 Ga8 4.1388(16) 6_554 ?
Rb2 S10 3.176(3) 5_455 ?
Rb2 S10 3.176(3) 7 ?
Rb2 S9 3.419(2) 2_565 ?
Rb2 S9 3.419(2) 1_565 ?
Rb2 S6 3.455(3) 1_565 ?
Rb2 S6 3.455(3) 3_565 ?
Rb2 S7 3.948(3) 4_565 ?
Rb2 S7 3.948(3) 2_565 ?
Rb2 Ga7 4.0933(16) 1_565 ?
Rb2 Ga7 4.0933(16) 3_565 ?
Rb2 Cd1 4.124(2) 1_565 ?
S1 Cd5 2.573(3) 6_554 ?
S3 Ga8 2.233(3) 6_554 ?
S4 Ga6 2.249(3) 6 ?
S4 Rb1 3.275(3) 2_655 ?
S5 Ga7 2.265(3) 7 ?
S5 Cd2 2.545(3) 6 ?
S5 Rb1 3.663(3) 5_455 ?
S6 Rb2 3.455(3) 1_545 ?
S7 Ga8 2.314(3) 3 ?
S7 Rb2 3.948(3) 2_564 ?
S8 Ga8 2.223(3) 3 ?
S8 Rb1 3.463(2) 6 ?
S8 Rb1 3.463(2) 5_455 ?
S9 Ga7 2.236(3) 4 ?
S9 Rb2 3.419(2) 2_564 ?
S9 Rb2 3.419(2) 1_545 ?
S10 Cd4 2.463(3) 6_554 ?
S10 Rb2 3.176(3) 5_545 ?
